data_1557471
loop_
_publ_author_name
G\'omez-Paz,
Carballo,
Lago,
V\'azquez-L\'opez,

_publ_section_title
;
 Metallosupramolecular Compounds Based on Copper(II/I) Chloride and Two
 Bis-Tetrazole Organosulfur Ligands
;
_journal_issue 1
_journal_name_full Chemistry
_journal_page_first 33
_journal_page_last 49
_journal_paper_doi 10.3390/chemistry2010005
_journal_volume 2
_journal_year 2020
_chemical_formula_moiety 'C10 H20 Cl6 Cu3 N16 O2 S4'
_chemical_formula_sum 'C10 H20 Cl6 Cu3 N16 O2 S4'
_chemical_formula_weight 927.98
_space_group_crystal_system monoclinic
_space_group_IT_number 14
_space_group_name_Hall '-P 2yn'
_space_group_name_H-M_alt 'P 1 21/n 1'
_atom_sites_solution_hydrogens mixed
_atom_sites_solution_primary dual
_audit_creation_date 2019-10-09
_audit_creation_method
;
Olex2 1.3
(compiled 2019.09.11 svn.r3662 for OlexSys, GUI svn.r5938)
;
_cell_angle_alpha 90
_cell_angle_beta 99.657(3)
_cell_angle_gamma 90
_cell_formula_units_Z 2
_cell_length_a 6.6586(7)
_cell_length_b 12.8635(14)
_cell_length_c 17.4187(19)
_cell_measurement_reflns_used 6931
_cell_measurement_temperature 100.0
_cell_measurement_theta_max 28.34
_cell_measurement_theta_min 2.85
_cell_volume 1470.8(3)
_computing_cell_refinement 'SAINT V8.38A (?, 2016)'
_computing_data_reduction 'SAINT V8.38A (?, 2016)'
_computing_molecular_graphics 'Olex2 1.3 (Dolomanov et al., 2009)'
_computing_publication_material 'Olex2 1.3 (Dolomanov et al., 2009)'
_computing_structure_refinement 'XL n/a (Sheldrick, 2008)'
_computing_structure_solution 'SHELXT 2014/5 (Sheldrick, 2014)'
_diffrn_ambient_temperature 100.0
_diffrn_measured_fraction_theta_full 0.999
_diffrn_measured_fraction_theta_max 0.998
_diffrn_measurement_device_type 'Bruker D8 Venture Photon 100 CMOS'
_diffrn_measurement_method '\f and \w scans'
_diffrn_radiation_monochromator 'Incoatec HeliosTM multilayer optics'
_diffrn_radiation_type MoK\a
_diffrn_radiation_wavelength 0.71073
_diffrn_reflns_av_R_equivalents 0.0523
_diffrn_reflns_av_unetI/netI 0.0472
_diffrn_reflns_Laue_measured_fraction_full 0.999
_diffrn_reflns_Laue_measured_fraction_max 0.998
_diffrn_reflns_limit_h_max 8
_diffrn_reflns_limit_h_min -8
_diffrn_reflns_limit_k_max 17
_diffrn_reflns_limit_k_min -17
_diffrn_reflns_limit_l_max 22
_diffrn_reflns_limit_l_min -23
_diffrn_reflns_number 18273
_diffrn_reflns_point_group_measured_fraction_full 0.999
_diffrn_reflns_point_group_measured_fraction_max 0.998
_diffrn_reflns_theta_full 25.242
_diffrn_reflns_theta_max 28.434
_diffrn_reflns_theta_min 2.372
_diffrn_source_current 1.0
_diffrn_source_power 0.05
_diffrn_source_voltage 50.0
_diffrn_standards_number 0
_exptl_absorpt_coefficient_mu 3.024
_exptl_absorpt_correction_T_max 0.7457
_exptl_absorpt_correction_T_min 0.6425
_exptl_absorpt_correction_type multi-scan
_exptl_absorpt_process_details
;
SADABS-2016/2 (Bruker,2016/2) was used for absorption correction.
wR2(int) was 0.0766 before and 0.0567 after correction.
The Ratio of minimum to maximum transmission is 0.8616.
The \l/2 correction factor is Not present.
;
_exptl_crystal_colour blue
_exptl_crystal_colour_primary blue
_exptl_crystal_density_diffrn 2.095
_exptl_crystal_density_method 'not measured'
_exptl_crystal_description plate
_exptl_crystal_F_000 922
_exptl_crystal_size_max 0.126
_exptl_crystal_size_mid 0.023
_exptl_crystal_size_min 0.021
_refine_diff_density_max 1.018
_refine_diff_density_min -1.109
_refine_diff_density_rms 0.224
_refine_ls_extinction_method none
_refine_ls_goodness_of_fit_ref 1.143
_refine_ls_hydrogen_treatment mixed
_refine_ls_matrix_type full
_refine_ls_number_parameters 197
_refine_ls_number_reflns 3688
_refine_ls_number_restraints 2
_refine_ls_restrained_S_all 1.142
_refine_ls_R_factor_all 0.0677
_refine_ls_R_factor_gt 0.0494
_refine_ls_shift/su_max 0.001
_refine_ls_shift/su_mean 0.000
_refine_ls_structure_factor_coef Fsqd
_refine_ls_weighting_details 'w=1/[\s^2^(Fo^2^)+(0.0445P)^2^+6.0084P] where P=(Fo^2^+2Fc^2^)/3'
_refine_ls_weighting_scheme calc
_refine_ls_wR_factor_gt 0.1078
_refine_ls_wR_factor_ref 0.1130
_reflns_Friedel_coverage 0.000
_reflns_number_gt 2997
_reflns_number_total 3688
_reflns_threshold_expression 'I > 2\s(I)'
_cod_data_source_file structures.cif
_cod_data_source_block 1
_cod_depositor_comments 'Adding full bibliography for 1557471--1557474.cif.'
_cod_database_code 1557471
_shelx_shelxl_version_number 2017/1
_shelx_space_group_comment
;
The symmetry employed for this shelxl refinement is uniquely defined
by the following loop, which should always be used as a source of
symmetry information in preference to the above space-group names.
They are only intended as comments.
;
_shelx_estimated_absorpt_t_max 0.939
_shelx_estimated_absorpt_t_min 0.702
_olex2_refinement_description
;
1. Fixed Uiso
 At 1.2 times of:
  All C(H,H) groups
 At 1.5 times of:
  All C(H,H,H) groups
2. Restrained distances
 H1A-O1
 0.85 with sigma of 0.02
 H1B-O1
 0.85 with sigma of 0.02
3.a Secondary CH2 refined with riding coordinates:
 C1(H1C,H1D)
3.b Idealised Me refined as rotating group:
 C12(H12A,H12B,H12C), C22(H22A,H22B,H22C)
;
_olex2_submission_special_instructions 'No special instructions were received'

loop_
_space_group_symop_operation_xyz
'x, y, z'
'-x+1/2, y+1/2, -z+1/2'
'-x, -y, -z'
'x-1/2, -y-1/2, z-1/2'

loop_
_atom_site_label
_atom_site_type_symbol
_atom_site_fract_x
_atom_site_fract_y
_atom_site_fract_z
_atom_site_U_iso_or_equiv
_atom_site_adp_type
_atom_site_occupancy
_atom_site_site_symmetry_order
_atom_site_calc_flag
_atom_site_refinement_flags_posn
_atom_site_refinement_flags_adp
_atom_site_refinement_flags_occupancy
_atom_site_disorder_assembly
_atom_site_disorder_group
Cu1 Cu 0.82332(7) 0.74654(4) 0.53858(3) 0.00725(13) Uani 1 1 d . . . . .
Cu2 Cu 0.500000 1.000000 0.500000 0.01062(18) Uani 1 2 d S . P . .
Cl2 Cl 0.56691(15) 0.69189(8) 0.60157(6) 0.0091(2) Uani 1 1 d . . . . .
Cl3 Cl 1.06734(15) 0.73195(8) 0.46216(6) 0.0106(2) Uani 1 1 d . . . . .
Cl1 Cl 0.80141(16) 0.93942(8) 0.56935(7) 0.0121(2) Uani 1 1 d . . . . .
S1 S 0.49809(15) 0.54630(8) 0.40001(6) 0.0090(2) Uani 1 1 d . . . . .
S2 S 0.93701(15) 0.49871(8) 0.37259(7) 0.0099(2) Uani 1 1 d . . . . .
O1 O 0.3474(5) 0.9098(3) 0.5603(2) 0.0152(7) Uani 1 1 d D . . . .
N1 N 0.3861(5) 0.7304(3) 0.3371(2) 0.0081(7) Uani 1 1 d . . . . .
N8 N 0.9639(5) 0.2838(3) 0.3644(2) 0.0083(7) Uani 1 1 d . . . . .
N5 N 0.7551(5) 0.3513(3) 0.2690(2) 0.0097(7) Uani 1 1 d . . . . .
N7 N 0.8832(5) 0.2081(3) 0.3147(2) 0.0097(7) Uani 1 1 d . . . . .
N2 N 0.4058(6) 0.8337(3) 0.3476(2) 0.0114(8) Uani 1 1 d . . . . .
N4 N 0.6109(5) 0.7543(3) 0.4398(2) 0.0092(7) Uani 1 1 d . . . . .
N6 N 0.7571(5) 0.2471(3) 0.2572(2) 0.0104(7) Uani 1 1 d . . . . .
N3 N 0.5428(6) 0.8479(3) 0.4093(2) 0.0124(8) Uani 1 1 d . . . . .
C21 C 0.8817(6) 0.3736(3) 0.3355(2) 0.0086(8) Uani 1 1 d . . . . .
C11 C 0.5122(6) 0.6814(3) 0.3943(3) 0.0092(8) Uani 1 1 d . . . . .
C12 C 0.2356(7) 0.6864(4) 0.2748(3) 0.0125(9) Uani 1 1 d . . . . .
H12A H 0.112240 0.667842 0.295502 0.019 Uiso 1 1 calc R U . . .
H12B H 0.291959 0.624007 0.254055 0.019 Uiso 1 1 calc R U . . .
H12C H 0.201626 0.737720 0.233092 0.019 Uiso 1 1 calc R U . . .
C1 C 0.7554(6) 0.5084(3) 0.4401(3) 0.0101(8) Uani 1 1 d . . . . .
H1C H 0.749751 0.440071 0.465754 0.012 Uiso 1 1 calc R U . . .
H1D H 0.809605 0.559158 0.481117 0.012 Uiso 1 1 calc R U . . .
C22 C 0.6256(7) 0.4198(4) 0.2142(3) 0.0158(10) Uani 1 1 d . . . . .
H22A H 0.599775 0.387229 0.162573 0.024 Uiso 1 1 calc R U . . .
H22B H 0.694616 0.486543 0.210898 0.024 Uiso 1 1 calc R U . . .
H22C H 0.495950 0.431317 0.232400 0.024 Uiso 1 1 calc R U . . .
H1A H 0.222(4) 0.912(5) 0.544(4) 0.039(19) Uiso 1 1 d D . . . .
H1B H 0.399(14) 0.852(4) 0.577(5) 0.09(3) Uiso 1 1 d D . . . .

loop_
_atom_site_aniso_label
_atom_site_aniso_U_11
_atom_site_aniso_U_22
_atom_site_aniso_U_33
_atom_site_aniso_U_23
_atom_site_aniso_U_13
_atom_site_aniso_U_12
Cu1 0.0058(2) 0.0061(2) 0.0095(3) 0.0006(2) 0.00038(18) -0.00026(19)
Cu2 0.0090(4) 0.0070(4) 0.0155(4) 0.0020(3) 0.0008(3) -0.0008(3)
Cl2 0.0084(5) 0.0069(5) 0.0120(5) 0.0001(4) 0.0018(4) -0.0015(4)
Cl3 0.0085(5) 0.0123(5) 0.0115(5) 0.0013(4) 0.0031(4) -0.0002(4)
Cl1 0.0111(5) 0.0068(5) 0.0173(6) -0.0002(4) -0.0012(4) -0.0002(4)
S1 0.0063(5) 0.0062(5) 0.0141(6) 0.0004(4) 0.0009(4) 0.0004(4)
S2 0.0075(5) 0.0077(5) 0.0148(6) 0.0000(4) 0.0030(4) -0.0012(4)
O1 0.0125(17) 0.0133(17) 0.0201(18) 0.0051(14) 0.0031(14) -0.0014(13)
N1 0.0078(16) 0.0075(17) 0.0093(18) 0.0019(14) 0.0021(13) 0.0015(13)
N8 0.0070(16) 0.0080(17) 0.0101(18) 0.0005(14) 0.0023(13) -0.0011(13)
N5 0.0075(16) 0.0107(18) 0.0111(19) -0.0004(15) 0.0023(14) 0.0036(14)
N7 0.0099(17) 0.0106(17) 0.0081(18) -0.0011(14) 0.0004(14) -0.0010(14)
N2 0.0120(18) 0.0084(18) 0.014(2) 0.0007(15) 0.0027(15) -0.0003(14)
N4 0.0067(16) 0.0064(16) 0.0151(19) 0.0015(15) 0.0037(14) -0.0001(14)
N6 0.0102(17) 0.0099(17) 0.0114(19) -0.0028(15) 0.0027(14) 0.0010(14)
N3 0.0144(19) 0.0099(18) 0.013(2) 0.0019(15) 0.0015(15) 0.0004(14)
C21 0.0055(18) 0.014(2) 0.007(2) -0.0003(17) 0.0024(15) 0.0007(16)
C11 0.0042(18) 0.013(2) 0.011(2) 0.0026(17) 0.0024(15) 0.0026(15)
C12 0.009(2) 0.015(2) 0.012(2) 0.0007(18) -0.0020(16) 0.0008(17)
C1 0.0086(19) 0.013(2) 0.009(2) 0.0000(17) 0.0007(15) 0.0017(16)
C22 0.016(2) 0.019(2) 0.011(2) 0.0010(19) -0.0010(18) 0.0074(18)

loop_
_atom_type_symbol
_atom_type_description
_atom_type_scat_dispersion_real
_atom_type_scat_dispersion_imag
_atom_type_scat_source
C C 0.0033 0.0016 'International Tables Vol C Tables 4.2.6.8 and 6.1.1.4'
H H 0.0000 0.0000 'International Tables Vol C Tables 4.2.6.8 and 6.1.1.4'
N N 0.0061 0.0033 'International Tables Vol C Tables 4.2.6.8 and 6.1.1.4'
S S 0.1246 0.1234 'International Tables Vol C Tables 4.2.6.8 and 6.1.1.4'
Cl Cl 0.1484 0.1585 'International Tables Vol C Tables 4.2.6.8 and 6.1.1.4'
Cu Cu 0.3201 1.2651 'International Tables Vol C Tables 4.2.6.8 and 6.1.1.4'
O O 0.0106 0.0060 'International Tables Vol C Tables 4.2.6.8 and 6.1.1.4'

loop_
_geom_angle_atom_site_label_1
_geom_angle_atom_site_label_2
_geom_angle_atom_site_label_3
_geom_angle
_geom_angle_site_symmetry_1
_geom_angle_site_symmetry_3
_geom_angle_publ_flag
Cl2 Cu1 Cl1 97.16(4) . . ?
Cl3 Cu1 Cl2 156.72(4) . . ?
Cl3 Cu1 Cl1 105.98(4) . . ?
N8 Cu1 Cl2 90.83(11) 3_766 . ?
N8 Cu1 Cl3 90.22(11) 3_766 . ?
N8 Cu1 Cl1 93.88(11) 3_766 . ?
N4 Cu1 Cl2 87.23(11) . . ?
N4 Cu1 Cl3 88.45(11) . . ?
N4 Cu1 Cl1 94.23(11) . . ?
N4 Cu1 N8 171.83(15) . 3_766 ?
Cl1 Cu2 Cl1 180.00(5) 3_676 . ?
Cl1 Cu2 N3 83.54(9) 3_676 3_676 ?
Cl1 Cu2 N3 96.46(9) . 3_676 ?
Cl1 Cu2 N3 96.46(9) 3_676 . ?
Cl1 Cu2 N3 83.54(9) . . ?
O1 Cu2 Cl1 90.18(10) . . ?
O1 Cu2 Cl1 90.18(10) 3_676 3_676 ?
O1 Cu2 Cl1 89.82(10) 3_676 . ?
O1 Cu2 Cl1 89.82(10) . 3_676 ?
O1 Cu2 O1 180.0 . 3_676 ?
O1 Cu2 N3 89.96(14) . . ?
O1 Cu2 N3 89.97(13) 3_676 3_676 ?
O1 Cu2 N3 90.03(13) 3_676 . ?
O1 Cu2 N3 90.04(13) . 3_676 ?
N3 Cu2 N3 180.0 3_676 . ?
Cu2 Cl1 Cu1 107.19(4) . . ?
C11 S1 C1 103.5(2) . . ?
C21 S2 C1 100.3(2) . . ?
Cu2 O1 H1A 112(5) . . ?
Cu2 O1 H1B 119(7) . . ?
H1A O1 H1B 118(8) . . ?
N2 N1 C11 109.1(4) . . ?
N2 N1 C12 121.5(3) . . ?
C11 N1 C12 129.2(4) . . ?
N7 N8 Cu1 122.4(3) . 3_766 ?
C21 N8 Cu1 130.9(3) . 3_766 ?
C21 N8 N7 106.7(3) . . ?
N6 N5 C22 121.0(4) . . ?
C21 N5 N6 108.6(3) . . ?
C21 N5 C22 130.4(4) . . ?
N6 N7 N8 110.6(3) . . ?
N3 N2 N1 106.9(3) . . ?
N3 N4 Cu1 120.7(3) . . ?
C11 N4 Cu1 132.3(3) . . ?
C11 N4 N3 107.0(3) . . ?
N7 N6 N5 106.7(3) . . ?
N2 N3 Cu2 118.8(3) . . ?
N2 N3 N4 109.8(3) . . ?
N4 N3 Cu2 119.9(3) . . ?
N8 C21 S2 127.4(3) . . ?
N8 C21 N5 107.3(4) . . ?
N5 C21 S2 125.2(3) . . ?
N1 C11 S1 118.4(3) . . ?
N4 C11 S1 134.0(3) . . ?
N4 C11 N1 107.2(4) . . ?
N1 C12 H12A 109.5 . . ?
N1 C12 H12B 109.5 . . ?
N1 C12 H12C 109.5 . . ?
H12A C12 H12B 109.5 . . ?
H12A C12 H12C 109.5 . . ?
H12B C12 H12C 109.5 . . ?
S1 C1 S2 117.2(2) . . ?
S1 C1 H1C 108.0 . . ?
S1 C1 H1D 108.0 . . ?
S2 C1 H1C 108.0 . . ?
S2 C1 H1D 108.0 . . ?
H1C C1 H1D 107.2 . . ?
N5 C22 H22A 109.5 . . ?
N5 C22 H22B 109.5 . . ?
N5 C22 H22C 109.5 . . ?
H22A C22 H22B 109.5 . . ?
H22A C22 H22C 109.5 . . ?
H22B C22 H22C 109.5 . . ?

loop_
_geom_bond_atom_site_label_1
_geom_bond_atom_site_label_2
_geom_bond_distance
_geom_bond_site_symmetry_2
_geom_bond_publ_flag
Cu1 Cl2 2.2895(11) . ?
Cu1 Cl3 2.2744(12) . ?
Cu1 Cl1 2.5477(12) . ?
Cu1 N8 2.052(4) 3_766 ?
Cu1 N4 2.038(4) . ?
Cu2 Cl1 2.2980(10) 3_676 ?
Cu2 Cl1 2.2981(10) . ?
Cu2 O1 1.959(3) . ?
Cu2 O1 1.960(3) 3_676 ?
Cu2 N3 2.561(4) 3_676 ?
Cu2 N3 2.561(4) . ?
S1 C11 1.744(4) . ?
S1 C1 1.805(4) . ?
S2 C21 1.751(4) . ?
S2 C1 1.827(4) . ?
O1 H1A 0.84(2) . ?
O1 H1B 0.85(2) . ?
N1 N2 1.344(5) . ?
N1 C11 1.347(5) . ?
N1 C12 1.463(5) . ?
N8 N7 1.352(5) . ?
N8 C21 1.340(6) . ?
N5 N6 1.357(5) . ?
N5 C21 1.344(5) . ?
N5 C22 1.468(6) . ?
N7 N6 1.295(5) . ?
N2 N3 1.300(5) . ?
N4 N3 1.363(5) . ?
N4 C11 1.329(6) . ?
C12 H12A 0.9800 . ?
C12 H12B 0.9800 . ?
C12 H12C 0.9800 . ?
C1 H1C 0.9900 . ?
C1 H1D 0.9900 . ?
C22 H22A 0.9800 . ?
C22 H22B 0.9800 . ?
C22 H22C 0.9800 . ?

loop_
_geom_hbond_atom_site_label_D
_geom_hbond_atom_site_label_H
_geom_hbond_atom_site_label_A
_geom_hbond_distance_DH
_geom_hbond_distance_HA
_geom_hbond_distance_DA
_geom_hbond_angle_DHA
_geom_hbond_site_symmetry_A
_geom_hbond_publ_flag
C12 H12A S2 0.98 2.90 3.717(5) 141.2 1_455 yes
C12 H12A N6 0.98 2.68 3.327(6) 124.0 2 yes
C12 H12B N7 0.98 2.86 3.207(6) 102.0 2_655 yes
C12 H12C Cl2 0.98 2.49 3.418(5) 158.6 4_575 yes
C1 H1D Cl3 0.99 2.86 3.530(5) 125.6 . yes
O1 H1A Cl3 0.84(2) 2.82(6) 3.250(4) 114(5) 1_455 yes
O1 H1A Cl1 0.84(2) 2.93(4) 3.685(3) 152(6) 1_455 yes
O1 H1B Cl2 0.85(2) 2.35(3) 3.187(4) 169(9) . yes

loop_
_geom_torsion_atom_site_label_1
_geom_torsion_atom_site_label_2
_geom_torsion_atom_site_label_3
_geom_torsion_atom_site_label_4
_geom_torsion
_geom_torsion_site_symmetry_1
_geom_torsion_site_symmetry_2
_geom_torsion_site_symmetry_3
_geom_torsion_site_symmetry_4
_geom_torsion_publ_flag
Cu1 N8 N7 N6 -178.3(3) 3_766 . . . ?
Cu1 N8 C21 S2 1.3(6) 3_766 . . . ?
Cu1 N8 C21 N5 177.7(3) 3_766 . . . ?
Cu1 N4 N3 Cu2 -35.8(4) . . . . ?
Cu1 N4 N3 N2 -178.8(3) . . . . ?
Cu1 N4 C11 S1 6.4(7) . . . . ?
Cu1 N4 C11 N1 179.1(3) . . . . ?
N1 N2 N3 Cu2 -144.3(3) . . . . ?
N1 N2 N3 N4 -0.8(5) . . . . ?
N8 N7 N6 N5 0.3(5) . . . . ?
N7 N8 C21 S2 -177.0(3) . . . . ?
N7 N8 C21 N5 -0.6(4) . . . . ?
N2 N1 C11 S1 173.7(3) . . . . ?
N2 N1 C11 N4 -0.4(5) . . . . ?
N6 N5 C21 S2 177.3(3) . . . . ?
N6 N5 C21 N8 0.8(5) . . . . ?
N3 N4 C11 S1 -172.8(4) . . . . ?
N3 N4 C11 N1 -0.1(5) . . . . ?
C21 S2 C1 S1 -83.2(3) . . . . ?
C21 N8 N7 N6 0.1(5) . . . . ?
C21 N5 N6 N7 -0.7(4) . . . . ?
C11 S1 C1 S2 -81.8(3) . . . . ?
C11 N1 N2 N3 0.7(5) . . . . ?
C11 N4 N3 Cu2 143.6(3) . . . . ?
C11 N4 N3 N2 0.6(5) . . . . ?
C12 N1 N2 N3 176.7(4) . . . . ?
C12 N1 C11 S1 -1.9(6) . . . . ?
C12 N1 C11 N4 -175.9(4) . . . . ?
C1 S1 C11 N1 149.2(3) . . . . ?
C1 S1 C11 N4 -38.7(5) . . . . ?
C1 S2 C21 N8 -88.6(4) . . . . ?
C1 S2 C21 N5 95.6(4) . . . . ?
C22 N5 N6 N7 -179.6(4) . . . . ?
C22 N5 C21 S2 -4.0(7) . . . . ?
C22 N5 C21 N8 179.5(4) . . . . ?
